data_1568752
loop_
_publ_author_name
'Wang, Hao-Hai'
'Wei, Jianyu'
'Bigdeli, Fahime'
'Rouhani, Farzaneh'
'Su, Hai-Feng'
'Wang, Ling-Xiao'
'Kahlal, Samia'
'Halet, Jean-Fran&#xe7;ois'
'Saillard, Jean-Yves'
'Morsali, Ali'
'Liu, Kuan-Guan'

_publ_section_title
;
 Monocarboxylate-protected two-electron <i>superatomic</i> silver
 nanoclusters with high photothermal conversion performance.
;
_journal_issue 18
_journal_name_full Nanoscale
_journal_page_first 8245
_journal_page_last 8254
_journal_paper_doi 10.1039/d3nr00571b
_journal_volume 15
_journal_year 2023
_chemical_formula_sum 'C324 H228 Ag16 As8 O26'
_chemical_formula_weight 6862.33
_chemical_name_common '[Ag16(C18H15As)8(C15H9O2)12](OH)2'
_space_group_crystal_system cubic
_space_group_IT_number 205
_space_group_name_Hall '-P 2ac 2ab 3'
_space_group_name_H-M_alt 'P a -3'
_atom_sites_solution_hydrogens geom
_atom_sites_solution_primary direct
_atom_sites_solution_secondary difmap
_audit_creation_method SHELXL-2018/3
_audit_update_record
;
2021-05-02 deposited with the CCDC.	2023-03-31 downloaded from the CCDC.
;
_cell_angle_alpha 90
_cell_angle_beta 90
_cell_angle_gamma 90
_cell_formula_units_Z 4
_cell_length_a 31.0591(2)
_cell_length_b 31.0591(2)
_cell_length_c 31.0591(2)
_cell_measurement_reflns_used 9951
_cell_measurement_temperature 193(2)
_cell_measurement_theta_max 26.55
_cell_measurement_theta_min 2.27
_cell_volume 29961.7(3)
_computing_cell_refinement 'Bruker SAINT'
_computing_data_collection 'Bruker APEX2'
_computing_data_reduction 'Bruker SAINT'
_computing_molecular_graphics 'Bruker SHELXL or DIAMOND'
_computing_publication_material 'Bruker SHELXL'
_computing_structure_refinement 'SHELXL-2018/3 (Sheldrick, 2018)'
_computing_structure_solution 'SHELXL-2018/3 (Sheldrick, 2018)'
_diffrn_ambient_temperature 193(2)
_diffrn_measured_fraction_theta_full 0.999
_diffrn_measured_fraction_theta_max 0.998
_diffrn_measurement_device_type 'Bruker APEX-II CCD'
_diffrn_measurement_method '\f and \w scans'
_diffrn_radiation_type MoK\a
_diffrn_radiation_wavelength 0.71073
_diffrn_reflns_av_R_equivalents 0.0803
_diffrn_reflns_av_unetI/netI 0.0517
_diffrn_reflns_Laue_measured_fraction_full 0.999
_diffrn_reflns_Laue_measured_fraction_max 0.998
_diffrn_reflns_limit_h_max 35
_diffrn_reflns_limit_h_min -39
_diffrn_reflns_limit_k_max 40
_diffrn_reflns_limit_k_min -28
_diffrn_reflns_limit_l_max 35
_diffrn_reflns_limit_l_min -26
_diffrn_reflns_number 92316
_diffrn_reflns_point_group_measured_fraction_full 0.999
_diffrn_reflns_point_group_measured_fraction_max 0.998
_diffrn_reflns_theta_full 25.242
_diffrn_reflns_theta_max 27.484
_diffrn_reflns_theta_min 2.175
_diffrn_source 'fine-focus sealed tube'
_exptl_absorpt_coefficient_mu 1.958
_exptl_absorpt_correction_type multi-scan
_exptl_absorpt_process_details
;
CrysAlisPro 1.171.39.33c (Rigaku Oxford Diffraction, 2017)
Empirical absorption correction using spherical harmonics,
 implemented in SCALE3 ABSPACK scaling algorithm.
;
_exptl_crystal_colour Yellow
_exptl_crystal_density_diffrn 1.521
_exptl_crystal_density_meas ?
_exptl_crystal_density_method 'not measured'
_exptl_crystal_description Block
_exptl_crystal_F_000 13584
_exptl_crystal_size_max 0.220
_exptl_crystal_size_mid 0.170
_exptl_crystal_size_min 0.090
_exptl_transmission_factor_max 0.838
_exptl_transmission_factor_min 0.677
_platon_squeeze_details
;
;
_refine_diff_density_max 0.505
_refine_diff_density_min -1.576
_refine_diff_density_rms 0.089
_refine_ls_extinction_method none
_refine_ls_goodness_of_fit_ref 1.051
_refine_ls_hydrogen_treatment constr
_refine_ls_matrix_type full
_refine_ls_number_parameters 562
_refine_ls_number_reflns 11454
_refine_ls_number_restraints 12
_refine_ls_restrained_S_all 1.058
_refine_ls_R_factor_all 0.0741
_refine_ls_R_factor_gt 0.0454
_refine_ls_shift/su_max 0.003
_refine_ls_shift/su_mean 0.000
_refine_ls_structure_factor_coef Fsqd
_refine_ls_weighting_details 'w=1/[\s^2^(Fo^2^)+(0.0569P)^2^+7.6167P] where P=(Fo^2^+2Fc^2^)/3'
_refine_ls_weighting_scheme calc
_refine_ls_wR_factor_gt 0.1061
_refine_ls_wR_factor_ref 0.1170
_reflns_Friedel_coverage 0.000
_reflns_number_gt 8343
_reflns_number_total 11454
_reflns_threshold_expression 'I > 2\s(I)'
_cod_data_source_file d3nr00571b2.cif
_cod_data_source_block PP_CCDC1
_cod_depositor_comments
;
The following automatic conversions were performed:

data item '_exptl_crystal_density_meas' value 'not measured' was
changed to '?' -- the value is perceived as not measured.

Automatic conversion script
Id: cif_fix_values 7556 2019-12-06 15:28:31Z antanas 

 Adding full bibliography for 1568750--1568753.cif.
;
_cod_original_cell_volume 29961.7(6)
_cod_database_code 1568752
_shelx_shelxl_version_number 2018/3
_shelx_space_group_comment
;
The symmetry employed for this shelxl refinement is uniquely defined
by the following loop, which should always be used as a source of
symmetry information in preference to the above space-group names.
They are only intended as comments.
;
_shelx_estimated_absorpt_t_min 0.673
_shelx_estimated_absorpt_t_max 0.844

loop_
_space_group_symop_operation_xyz
'x, y, z'
'-x+1/2, -y, z+1/2'
'-x, y+1/2, -z+1/2'
'x+1/2, -y+1/2, -z'
'z, x, y'
'z+1/2, -x+1/2, -y'
'-z+1/2, -x, y+1/2'
'-z, x+1/2, -y+1/2'
'y, z, x'
'-y, z+1/2, -x+1/2'
'y+1/2, -z+1/2, -x'
'-y+1/2, -z, x+1/2'
'-x, -y, -z'
'x-1/2, y, -z-1/2'
'x, -y-1/2, z-1/2'
'-x-1/2, y-1/2, z'
'-z, -x, -y'
'-z-1/2, x-1/2, y'
'z-1/2, x, -y-1/2'
'z, -x-1/2, y-1/2'
'-y, -z, -x'
'y, -z-1/2, x-1/2'
'-y-1/2, z-1/2, x'
'y-1/2, z, -x-1/2'

loop_
_atom_site_label
_atom_site_type_symbol
_atom_site_fract_x
_atom_site_fract_y
_atom_site_fract_z
_atom_site_U_iso_or_equiv
_atom_site_adp_type
_atom_site_occupancy
_atom_site_site_symmetry_order
_atom_site_calc_flag
_atom_site_refinement_flags_posn
_atom_site_refinement_flags_adp
_atom_site_refinement_flags_occupancy
_atom_site_disorder_assembly
_atom_site_disorder_group
Ag1 Ag 0.96795(2) 0.95186(2) 0.06335(2) 0.03139(9) Uani 1 1 d . . . . .
Ag2 Ag 1.02549(2) 1.02549(2) 0.02549(2) 0.02844(13) Uani 1 3 d S T P . .
Ag3 Ag 0.92398(2) 0.88888(2) 0.15000(2) 0.04378(11) Uani 1 1 d . . . . .
Ag4 Ag 0.91061(2) 0.91061(2) -0.08939(2) 0.04859(18) Uani 1 3 d S T P . .
As1 As 0.87536(2) 0.83759(2) 0.18441(2) 0.03858(13) Uani 1 1 d . . . . .
C11 C 0.88832(14) 0.82469(15) 0.24386(15) 0.0414(11) Uani 1 1 d . . . . .
C12 C 0.90302(17) 0.78450(17) 0.25683(18) 0.0543(13) Uani 1 1 d . . . . .
H12 H 0.904050 0.761357 0.236858 0.065 Uiso 1 1 calc R U . . .
C13 C 0.91619(19) 0.77826(19) 0.29905(19) 0.0619(15) Uani 1 1 d . . . . .
H13 H 0.926660 0.750906 0.307850 0.074 Uiso 1 1 calc R U . . .
C14 C 0.91417(19) 0.8113(2) 0.32807(19) 0.0653(16) Uani 1 1 d . . . . .
H14 H 0.922465 0.806592 0.357123 0.078 Uiso 1 1 calc R U . . .
C15 C 0.90000(17) 0.8520(2) 0.31529(18) 0.0596(15) Uani 1 1 d . . . . .
H15 H 0.898974 0.875045 0.335376 0.071 Uiso 1 1 calc R U . . .
C16 C 0.88747(15) 0.85840(17) 0.27303(17) 0.0491(12) Uani 1 1 d . . . . .
H16 H 0.878212 0.886104 0.263965 0.059 Uiso 1 1 calc R U . . .
C21 C 0.87439(14) 0.78097(14) 0.15818(15) 0.0393(10) Uani 1 1 d . . . . .
C22 C 0.83745(15) 0.75635(15) 0.15478(17) 0.0451(12) Uani 1 1 d . . . . .
H22 H 0.811320 0.766463 0.167036 0.054 Uiso 1 1 calc R U . . .
C23 C 0.83820(17) 0.71745(17) 0.13388(17) 0.0525(13) Uani 1 1 d . . . . .
H23 H 0.812607 0.700817 0.131850 0.063 Uiso 1 1 calc R U . . .
C24 C 0.87566(17) 0.70236(17) 0.11587(17) 0.0521(13) Uani 1 1 d . . . . .
H24 H 0.876005 0.675413 0.101403 0.063 Uiso 1 1 calc R U . . .
C25 C 0.91254(17) 0.72641(17) 0.11888(16) 0.0527(13) Uani 1 1 d . . . . .
H25 H 0.938569 0.715984 0.106673 0.063 Uiso 1 1 calc R U . . .
C26 C 0.91198(15) 0.76558(16) 0.13951(16) 0.0450(11) Uani 1 1 d . . . . .
H26 H 0.937572 0.782268 0.141016 0.054 Uiso 1 1 calc R U . . .
C31 C 0.81506(14) 0.85363(14) 0.18394(15) 0.0397(11) Uani 1 1 d . . . . .
C32 C 0.78681(15) 0.84298(17) 0.21723(16) 0.0469(12) Uani 1 1 d . . . . .
H32 H 0.796819 0.828316 0.242137 0.056 Uiso 1 1 calc R U . . .
C33 C 0.74385(17) 0.85429(18) 0.21314(18) 0.0570(14) Uani 1 1 d . . . . .
H33 H 0.724477 0.847278 0.235747 0.068 Uiso 1 1 calc R U . . .
C34 C 0.72853(17) 0.87509(16) 0.17779(19) 0.0537(13) Uani 1 1 d . . . . .
H34 H 0.698877 0.882267 0.175623 0.064 Uiso 1 1 calc R U . . .
C35 C 0.75667(18) 0.88559(17) 0.14519(19) 0.0561(14) Uani 1 1 d . . . . .
H35 H 0.746209 0.899808 0.120214 0.067 Uiso 1 1 calc R U . . .
C36 C 0.80001(16) 0.87572(15) 0.14835(17) 0.0489(12) Uani 1 1 d . . . . .
H36 H 0.819328 0.884078 0.126153 0.059 Uiso 1 1 calc R U . . .
As2 As 0.86573(2) 0.86573(2) -0.13427(2) 0.0447(2) Uani 1 3 d S T P . .
C41 C 0.88949(16) 0.85186(16) -0.19028(17) 0.0487(12) Uani 1 1 d . . . . .
C42 C 0.93344(17) 0.8525(2) -0.19432(18) 0.0609(15) Uani 1 1 d . . . . .
H42 H 0.950786 0.860423 -0.170409 0.073 Uiso 1 1 calc R U . . .
C43 C 0.9528(2) 0.8416(2) -0.2331(2) 0.084(2) Uani 1 1 d . . . . .
H43 H 0.983271 0.841468 -0.235575 0.101 Uiso 1 1 calc R U . . .
C44 C 0.9272(2) 0.83074(19) -0.26866(19) 0.0647(16) Uani 1 1 d . . . . .
H44 H 0.940167 0.823193 -0.295321 0.078 Uiso 1 1 calc R U . . .
C45 C 0.8829(2) 0.83115(19) -0.26446(18) 0.0651(16) Uani 1 1 d . . . . .
H45 H 0.865183 0.824083 -0.288375 0.078 Uiso 1 1 calc R U . . .
C46 C 0.86430(18) 0.84189(18) -0.22528(17) 0.0584(14) Uani 1 1 d . . . . .
H46 H 0.833835 0.842354 -0.222621 0.070 Uiso 1 1 calc R U . . .
C51 C 0.91007(16) 0.97287(14) 0.23057(14) 0.0409(11) Uani 1 1 d . . . . .
H51 H 0.935176 0.972879 0.213103 0.049 Uiso 1 1 calc R U . . .
C52 C 0.91430(18) 0.96866(16) 0.27394(15) 0.0504(13) Uani 1 1 d . . . . .
H52 H 0.942140 0.966113 0.286355 0.061 Uiso 1 1 calc R U . . .
C53 C 0.8768(2) 0.96804(17) 0.30105(16) 0.0566(15) Uani 1 1 d . . . . .
H53 H 0.879905 0.964979 0.331324 0.068 Uiso 1 1 calc R U . . .
C54 C 0.83721(18) 0.97182(16) 0.28346(16) 0.0507(13) Uani 1 1 d . . . . .
H54 H 0.812596 0.971011 0.301605 0.061 Uiso 1 1 calc R U . . .
C55 C 0.74375(15) 0.99456(16) 0.15813(17) 0.0490(13) Uani 1 1 d . . . . .
H55 H 0.719601 0.996436 0.176813 0.059 Uiso 1 1 calc R U . . .
C56 C 0.73772(15) 0.99774(16) 0.11531(18) 0.0520(13) Uani 1 1 d . . . . .
H56 H 0.709688 1.002339 0.103975 0.062 Uiso 1 1 calc R U . . .
C57 C 0.77400(15) 0.99412(14) 0.08697(16) 0.0427(11) Uani 1 1 d . . . . .
H57 H 0.769603 0.994850 0.056712 0.051 Uiso 1 1 calc R U . . .
C58 C 0.81468(14) 0.98963(13) 0.10278(14) 0.0349(10) Uani 1 1 d . . . . .
H58 H 0.838294 0.987812 0.083424 0.042 Uiso 1 1 calc R U . . .
C59 C 0.86385(14) 0.98310(12) 0.16600(13) 0.0309(9) Uani 1 1 d . . . . .
C60 C 0.79149(16) 0.98383(15) 0.22025(16) 0.0459(12) Uani 1 1 d . . . . .
H60 H 0.767211 0.985407 0.238788 0.055 Uiso 1 1 calc R U . . .
C61 C 0.83162(16) 0.97704(14) 0.23777(15) 0.0414(11) Uani 1 1 d . . . . .
C62 C 0.86929(14) 0.97725(13) 0.21073(14) 0.0350(10) Uani 1 1 d . . . . .
C63 C 0.78557(14) 0.98845(14) 0.17606(15) 0.0395(11) Uani 1 1 d . . . . .
C64 C 0.82228(14) 0.98764(13) 0.14813(14) 0.0349(10) Uani 1 1 d . . . . .
C65 C 0.90260(13) 0.98846(13) 0.13699(13) 0.0302(9) Uani 1 1 d . . . . .
O1 O 0.93028(9) 0.95948(9) 0.13375(9) 0.0340(7) Uani 1 1 d . . . . .
O2 O 0.90497(9) 1.02399(9) 0.11668(9) 0.0318(6) Uani 1 1 d . . . . .
C71 C 0.85288(18) 0.85143(17) 0.04243(16) 0.0503(12) Uani 1 1 d . . . . .
H71 H 0.882509 0.858535 0.045144 0.060 Uiso 1 1 calc R U . . .
C72 C 0.8388(2) 0.8130(2) 0.05809(18) 0.0670(16) Uani 1 1 d . . . . .
H72 H 0.858667 0.793476 0.070674 0.080 Uiso 1 1 calc R U . . .
C73 C 0.7947(2) 0.8022(2) 0.0557(2) 0.0719(18) Uani 1 1 d . . . . .
H73 H 0.784795 0.775771 0.067486 0.086 Uiso 1 1 calc R U . . .
C74 C 0.7662(2) 0.82976(19) 0.03631(19) 0.0639(16) Uani 1 1 d . . . . .
H74 H 0.736612 0.822213 0.034594 0.077 Uiso 1 1 calc R U . . .
C75 C 0.73739(18) 0.96543(19) -0.04004(19) 0.0593(15) Uani 1 1 d . . . . .
H75 H 0.708048 0.957411 -0.043228 0.071 Uiso 1 1 calc R U . . .
C76 C 0.75047(19) 1.0037(2) -0.0546(2) 0.0699(17) Uani 1 1 d . . . . .
H76 H 0.730462 1.022658 -0.067913 0.084 Uiso 1 1 calc R U . . .
C77 C 0.79402(19) 1.01607(19) -0.05027(19) 0.0623(15) Uani 1 1 d . . . . .
H77 H 0.802962 1.043510 -0.060410 0.075 Uiso 1 1 calc R U . . .
C78 C 0.82332(16) 0.98938(16) -0.03184(16) 0.0477(12) Uani 1 1 d . . . . .
H78 H 0.852617 0.997943 -0.029869 0.057 Uiso 1 1 calc R U . . .
C79 C 0.83889(14) 0.92074(15) 0.00544(14) 0.0397(11) Uani 1 1 d . . . . .
C80 C 0.75253(16) 0.89779(18) -0.00260(18) 0.0553(14) Uani 1 1 d . . . . .
H80 H 0.723045 0.890090 -0.005286 0.066 Uiso 1 1 calc R U . . .
C81 C 0.82480(15) 0.88121(16) 0.02219(15) 0.0432(11) Uani 1 1 d . . . . .
C82 C 0.78061(16) 0.86980(17) 0.01866(17) 0.0510(13) Uani 1 1 d . . . . .
C83 C 0.76651(16) 0.93643(17) -0.01986(16) 0.0482(12) Uani 1 1 d . . . . .
C84 C 0.81029(15) 0.94856(16) -0.01543(15) 0.0412(11) Uani 1 1 d . . . . .
C85 C 0.88526(14) 0.93423(15) 0.01276(15) 0.0384(10) Uani 1 1 d . . . . .
O3 O 0.89356(11) 0.94903(17) 0.04890(13) 0.0835(15) Uani 1 1 d . U . . .
O4 O 0.91225(10) 0.92853(11) -0.01591(10) 0.0491(9) Uani 1 1 d . . . . .
O5 O 0.7669(4) 0.7331(4) 0.2669(4) 0.339(11) Uani 1 3 d S TU P . .

loop_
_atom_site_aniso_label
_atom_site_aniso_U_11
_atom_site_aniso_U_22
_atom_site_aniso_U_33
_atom_site_aniso_U_23
_atom_site_aniso_U_13
_atom_site_aniso_U_12
Ag1 0.02899(17) 0.03097(17) 0.03421(18) 0.00481(13) 0.00312(13) 0.00308(13)
Ag2 0.02844(13) 0.02844(13) 0.02844(13) -0.00434(12) -0.00434(12) -0.00434(12)
Ag3 0.0400(2) 0.0354(2) 0.0559(2) 0.00731(16) 0.01360(17) -0.00243(15)
Ag4 0.04859(18) 0.04859(18) 0.04859(18) -0.01431(15) -0.01431(15) -0.01431(15)
As1 0.0355(3) 0.0343(2) 0.0460(3) 0.0017(2) 0.0077(2) -0.0051(2)
C11 0.034(2) 0.042(3) 0.049(3) 0.000(2) 0.004(2) -0.011(2)
C12 0.065(4) 0.040(3) 0.058(3) 0.003(2) 0.005(3) -0.008(2)
C13 0.070(4) 0.054(3) 0.061(4) 0.017(3) 0.000(3) 0.007(3)
C14 0.059(4) 0.088(5) 0.049(3) 0.011(3) 0.003(3) -0.005(3)
C15 0.052(3) 0.080(4) 0.047(3) -0.014(3) 0.000(3) -0.005(3)
C16 0.041(3) 0.050(3) 0.057(3) -0.003(3) 0.005(2) -0.001(2)
C21 0.037(3) 0.037(2) 0.043(3) 0.003(2) 0.004(2) -0.003(2)
C22 0.037(3) 0.038(3) 0.060(3) -0.002(2) 0.006(2) -0.005(2)
C23 0.050(3) 0.046(3) 0.061(3) -0.004(3) 0.005(3) -0.010(2)
C24 0.055(3) 0.042(3) 0.059(3) -0.008(2) 0.001(3) -0.001(2)
C25 0.051(3) 0.058(3) 0.049(3) -0.007(3) 0.006(2) 0.006(3)
C26 0.037(3) 0.046(3) 0.052(3) -0.001(2) 0.001(2) 0.003(2)
C31 0.035(2) 0.033(2) 0.051(3) -0.004(2) 0.006(2) -0.0049(19)
C32 0.040(3) 0.060(3) 0.041(3) -0.004(2) 0.008(2) -0.005(2)
C33 0.044(3) 0.070(4) 0.057(3) -0.012(3) 0.012(3) -0.005(3)
C34 0.040(3) 0.047(3) 0.074(4) -0.007(3) -0.001(3) 0.004(2)
C35 0.056(3) 0.044(3) 0.069(4) 0.000(3) -0.003(3) 0.007(3)
C36 0.049(3) 0.042(3) 0.055(3) 0.001(2) 0.007(2) 0.004(2)
As2 0.0447(2) 0.0447(2) 0.0447(2) -0.0081(2) -0.0081(2) -0.0081(2)
C41 0.048(3) 0.048(3) 0.050(3) -0.004(2) -0.004(2) -0.010(2)
C42 0.044(3) 0.092(4) 0.047(3) -0.002(3) -0.008(3) -0.011(3)
C43 0.056(4) 0.111(6) 0.085(5) -0.004(4) 0.011(4) -0.006(4)
C44 0.074(4) 0.063(4) 0.057(4) -0.004(3) 0.011(3) 0.005(3)
C45 0.075(4) 0.073(4) 0.047(3) -0.012(3) -0.006(3) 0.008(3)
C46 0.053(3) 0.071(4) 0.051(3) -0.010(3) -0.006(3) -0.003(3)
C51 0.053(3) 0.039(3) 0.031(2) 0.0014(19) 0.009(2) 0.004(2)
C52 0.066(3) 0.051(3) 0.034(3) 0.003(2) 0.000(2) 0.008(3)
C53 0.091(4) 0.054(3) 0.025(2) 0.004(2) 0.015(3) 0.000(3)
C54 0.067(4) 0.048(3) 0.037(3) 0.006(2) 0.021(3) 0.002(3)
C55 0.039(3) 0.049(3) 0.059(3) 0.007(2) 0.017(2) 0.002(2)
C56 0.033(3) 0.051(3) 0.072(4) 0.007(3) 0.005(2) 0.003(2)
C57 0.042(3) 0.036(3) 0.050(3) 0.004(2) 0.004(2) -0.001(2)
C58 0.035(2) 0.031(2) 0.039(2) -0.0004(19) 0.0059(19) -0.0002(18)
C59 0.040(2) 0.0197(19) 0.033(2) -0.0021(17) 0.0072(18) 0.0055(17)
C60 0.047(3) 0.038(3) 0.053(3) 0.002(2) 0.023(2) 0.001(2)
C61 0.052(3) 0.034(2) 0.038(3) -0.0004(19) 0.018(2) 0.000(2)
C62 0.044(3) 0.027(2) 0.034(2) 0.0023(18) 0.0066(19) 0.0005(18)
C63 0.036(2) 0.036(2) 0.046(3) 0.000(2) 0.013(2) 0.0023(19)
C64 0.036(2) 0.026(2) 0.043(3) 0.0011(19) 0.007(2) 0.0014(18)
C65 0.032(2) 0.033(2) 0.025(2) 0.0035(17) 0.0000(17) -0.0026(18)
O1 0.0366(16) 0.0333(16) 0.0321(16) 0.0015(12) 0.0071(13) 0.0087(13)
O2 0.0312(15) 0.0330(16) 0.0312(15) 0.0047(12) 0.0075(12) 0.0025(12)
C71 0.053(3) 0.056(3) 0.042(3) -0.003(2) -0.005(2) -0.003(3)
C72 0.080(4) 0.068(4) 0.053(4) 0.004(3) -0.016(3) 0.000(3)
C73 0.088(5) 0.060(4) 0.068(4) 0.001(3) -0.012(4) -0.019(3)
C74 0.062(4) 0.062(4) 0.068(4) -0.002(3) -0.012(3) -0.020(3)
C75 0.042(3) 0.066(4) 0.071(4) -0.003(3) -0.012(3) 0.000(3)
C76 0.054(4) 0.077(4) 0.078(4) -0.001(4) -0.009(3) 0.016(3)
C77 0.069(4) 0.053(3) 0.065(4) -0.002(3) 0.002(3) 0.010(3)
C78 0.041(3) 0.051(3) 0.052(3) -0.007(2) 0.004(2) -0.001(2)
C79 0.033(2) 0.049(3) 0.037(2) -0.014(2) -0.0015(19) -0.004(2)
C80 0.038(3) 0.066(4) 0.062(3) -0.010(3) -0.007(3) -0.011(3)
C81 0.043(3) 0.048(3) 0.038(3) -0.010(2) -0.006(2) -0.009(2)
C82 0.043(3) 0.057(3) 0.053(3) -0.010(3) -0.008(2) -0.011(2)
C83 0.043(3) 0.058(3) 0.044(3) -0.011(2) -0.010(2) -0.007(2)
C84 0.036(2) 0.051(3) 0.037(2) -0.008(2) -0.002(2) -0.003(2)
C85 0.033(2) 0.044(3) 0.038(3) -0.010(2) -0.001(2) 0.000(2)
O3 0.0316(19) 0.163(4) 0.056(2) -0.056(3) 0.0003(17) -0.013(2)
O4 0.0426(19) 0.066(2) 0.0386(18) -0.0144(16) 0.0078(15) -0.0207(17)
O5 0.339(11) 0.339(11) 0.339(11) 0.059(8) -0.059(8) 0.059(8)

loop_
_atom_type_symbol
_atom_type_description
_atom_type_scat_dispersion_real
_atom_type_scat_dispersion_imag
_atom_type_scat_source
C C 0.0033 0.0016 'International Tables Vol C Tables 4.2.6.8 and 6.1.1.4'
H H 0.0000 0.0000 'International Tables Vol C Tables 4.2.6.8 and 6.1.1.4'
O O 0.0106 0.0060 'International Tables Vol C Tables 4.2.6.8 and 6.1.1.4'
As As 0.0499 2.0058 'International Tables Vol C Tables 4.2.6.8 and 6.1.1.4'
Ag Ag -0.8971 1.1015 'International Tables Vol C Tables 4.2.6.8 and 6.1.1.4'

loop_
_geom_angle_atom_site_label_1
_geom_angle_atom_site_label_2
_geom_angle_atom_site_label_3
_geom_angle
_geom_angle_site_symmetry_1
_geom_angle_site_symmetry_3
_geom_angle_publ_flag
O3 Ag1 O2 98.63(15) . 21_766 ?
O3 Ag1 O1 73.14(11) . . ?
O2 Ag1 O1 76.68(9) 21_766 . ?
O3 Ag1 Ag1 69.49(13) . 17_676 ?
O2 Ag1 Ag1 159.82(7) 21_766 17_676 ?
O1 Ag1 Ag1 84.11(6) . 17_676 ?
O3 Ag1 Ag1 145.60(9) . 21_766 ?
O2 Ag1 Ag1 83.97(7) 21_766 21_766 ?
O1 Ag1 Ag1 139.62(7) . 21_766 ?
Ag1 Ag1 Ag1 115.205(10) 17_676 21_766 ?
O3 Ag1 Ag2 83.97(11) . 13_775 ?
O2 Ag1 Ag2 128.17(7) 21_766 13_775 ?
O1 Ag1 Ag2 149.14(7) . 13_775 ?
Ag1 Ag1 Ag2 68.365(6) 17_676 13_775 ?
Ag1 Ag1 Ag2 68.363(6) 21_766 13_775 ?
O3 Ag1 Ag2 121.03(13) . . ?
O2 Ag1 Ag2 139.05(7) 21_766 . ?
O1 Ag1 Ag2 121.89(7) . . ?
Ag1 Ag1 Ag2 57.937(6) 17_676 . ?
Ag1 Ag1 Ag2 57.936(6) 21_766 . ?
Ag2 Ag1 Ag2 54.291(17) 13_775 . ?
O4 Ag2 O4 72.53(11) 21_766 17_676 ?
O4 Ag2 O4 72.53(12) 21_766 13_775 ?
O4 Ag2 O4 72.53(12) 17_676 13_775 ?
O4 Ag2 Ag2 136.92(7) 21_766 13_775 ?
O4 Ag2 Ag2 136.92(7) 17_676 13_775 ?
O4 Ag2 Ag2 136.92(7) 13_775 13_775 ?
O4 Ag2 Ag1 139.45(8) 21_766 13_775 ?
O4 Ag2 Ag1 112.45(9) 17_676 13_775 ?
O4 Ag2 Ag1 71.28(8) 13_775 13_775 ?
Ag2 Ag2 Ag1 68.002(11) 13_775 13_775 ?
O4 Ag2 Ag1 112.45(9) 21_766 17_676 ?
O4 Ag2 Ag1 71.28(8) 17_676 17_676 ?
O4 Ag2 Ag1 139.45(8) 13_775 17_676 ?
Ag2 Ag2 Ag1 68.002(11) 13_775 17_676 ?
Ag1 Ag2 Ag1 106.831(12) 13_775 17_676 ?
O4 Ag2 Ag1 71.28(8) 21_766 21_766 ?
O4 Ag2 Ag1 139.45(8) 17_676 21_766 ?
O4 Ag2 Ag1 112.45(9) 13_775 21_766 ?
Ag2 Ag2 Ag1 68.002(11) 13_775 21_766 ?
Ag1 Ag2 Ag1 106.830(12) 13_775 21_766 ?
Ag1 Ag2 Ag1 106.831(12) 17_676 21_766 ?
O4 Ag2 Ag1 158.79(8) 21_766 9_564 ?
O4 Ag2 Ag1 86.96(8) 17_676 9_564 ?
O4 Ag2 Ag1 106.95(9) 13_775 9_564 ?
Ag2 Ag2 Ag1 57.707(10) 13_775 9_564 ?
Ag1 Ag2 Ag1 53.700(5) 13_775 9_564 ?
Ag1 Ag2 Ag1 53.700(5) 17_676 9_564 ?
Ag1 Ag2 Ag1 125.709(17) 21_766 9_564 ?
O4 Ag2 Ag1 106.95(9) 21_766 5_654 ?
O4 Ag2 Ag1 158.79(9) 17_676 5_654 ?
O4 Ag2 Ag1 86.96(8) 13_775 5_654 ?
Ag2 Ag2 Ag1 57.707(10) 13_775 5_654 ?
Ag1 Ag2 Ag1 53.700(5) 13_775 5_654 ?
Ag1 Ag2 Ag1 125.709(17) 17_676 5_654 ?
Ag1 Ag2 Ag1 53.700(5) 21_766 5_654 ?
Ag1 Ag2 Ag1 94.122(13) 9_564 5_654 ?
O4 Ag2 Ag1 86.96(8) 21_766 . ?
O4 Ag2 Ag1 106.95(9) 17_676 . ?
O4 Ag2 Ag1 158.79(8) 13_775 . ?
Ag2 Ag2 Ag1 57.705(10) 13_775 . ?
Ag1 Ag2 Ag1 125.707(17) 13_775 . ?
Ag1 Ag2 Ag1 53.699(5) 17_676 . ?
Ag1 Ag2 Ag1 53.701(5) 21_766 . ?
Ag1 Ag2 Ag1 94.119(13) 9_564 . ?
Ag1 Ag2 Ag1 94.121(13) 5_654 . ?
O1 Ag3 O2 81.37(10) . 21_766 ?
O1 Ag3 As1 141.71(7) . . ?
O2 Ag3 As1 133.89(7) 21_766 . ?
O4 Ag4 O4 75.15(12) . 9_564 ?
O4 Ag4 O4 75.15(12) . 5_654 ?
O4 Ag4 O4 75.15(12) 9_564 5_654 ?
O4 Ag4 As2 135.24(7) . . ?
O4 Ag4 As2 135.24(7) 9_564 . ?
O4 Ag4 As2 135.24(7) 5_654 . ?
C11 As1 C31 105.2(2) . . ?
C11 As1 C21 102.5(2) . . ?
C31 As1 C21 102.41(19) . . ?
C11 As1 Ag3 115.14(13) . . ?
C31 As1 Ag3 115.26(14) . . ?
C21 As1 Ag3 114.69(13) . . ?
C16 C11 C12 119.7(5) . . ?
C16 C11 As1 117.7(4) . . ?
C12 C11 As1 122.2(4) . . ?
C11 C12 C13 119.8(5) . . ?
C14 C13 C12 120.3(5) . . ?
C13 C14 C15 120.4(5) . . ?
C16 C15 C14 119.3(5) . . ?
C15 C16 C11 120.5(5) . . ?
C22 C21 C26 118.4(4) . . ?
C22 C21 As1 123.1(4) . . ?
C26 C21 As1 118.3(3) . . ?
C23 C22 C21 120.6(5) . . ?
C24 C23 C22 120.5(5) . . ?
C25 C24 C23 119.6(5) . . ?
C24 C25 C26 120.2(5) . . ?
C25 C26 C21 120.6(5) . . ?
C36 C31 C32 119.8(5) . . ?
C36 C31 As1 117.4(4) . . ?
C32 C31 As1 122.8(4) . . ?
C33 C32 C31 118.5(5) . . ?
C34 C33 C32 122.1(5) . . ?
C33 C34 C35 119.0(5) . . ?
C34 C35 C36 120.9(5) . . ?
C35 C36 C31 119.7(5) . . ?
C41 As2 C41 103.12(17) 9_564 5_654 ?
C41 As2 C41 103.12(17) 9_564 . ?
C41 As2 C41 103.12(17) 5_654 . ?
C41 As2 Ag4 115.25(14) 9_564 . ?
C41 As2 Ag4 115.25(14) 5_654 . ?
C41 As2 Ag4 115.26(14) . . ?
C42 C41 C46 119.8(5) . . ?
C42 C41 As2 117.3(4) . . ?
C46 C41 As2 122.9(4) . . ?
C41 C42 C43 120.4(5) . . ?
C42 C43 C44 119.8(6) . . ?
C45 C44 C43 119.2(6) . . ?
C44 C45 C46 119.9(6) . . ?
C41 C46 C45 120.7(5) . . ?
C52 C51 C62 121.8(5) . . ?
C51 C52 C53 120.2(5) . . ?
C54 C53 C52 120.0(5) . . ?
C53 C54 C61 121.2(5) . . ?
C56 C55 C63 121.5(4) . . ?
C55 C56 C57 119.4(5) . . ?
C58 C57 C56 121.0(5) . . ?
C57 C58 C64 120.8(4) . . ?
C62 C59 C64 120.6(4) . . ?
C62 C59 C65 120.4(4) . . ?
C64 C59 C65 118.8(4) . . ?
C61 C60 C63 121.7(4) . . ?
C60 C61 C54 121.1(4) . . ?
C60 C61 C62 120.3(4) . . ?
C54 C61 C62 118.5(5) . . ?
C59 C62 C51 123.2(4) . . ?
C59 C62 C61 118.5(4) . . ?
C51 C62 C61 118.2(4) . . ?
C60 C63 C55 121.3(4) . . ?
C60 C63 C64 119.3(4) . . ?
C55 C63 C64 119.4(4) . . ?
C59 C64 C58 122.8(4) . . ?
C59 C64 C63 119.4(4) . . ?
C58 C64 C63 117.7(4) . . ?
O1 C65 O2 123.0(4) . . ?
O1 C65 C59 121.1(4) . . ?
O2 C65 C59 115.9(4) . . ?
C65 O1 Ag3 128.5(3) . . ?
C65 O1 Ag1 117.6(2) . . ?
Ag3 O1 Ag1 98.31(10) . . ?
C65 O2 Ag3 126.1(3) . 17_676 ?
C65 O2 Ag1 124.3(3) . 17_676 ?
Ag3 O2 Ag1 99.40(10) 17_676 17_676 ?
C72 C71 C81 122.2(5) . . ?
C71 C72 C73 120.1(6) . . ?
C74 C73 C72 120.0(6) . . ?
C73 C74 C82 120.6(5) . . ?
C76 C75 C83 121.3(5) . . ?
C75 C76 C77 120.0(6) . . ?
C78 C77 C76 121.1(6) . . ?
C77 C78 C84 120.2(5) . . ?
C84 C79 C81 120.9(4) . . ?
C84 C79 C85 120.1(4) . . ?
C81 C79 C85 118.8(4) . . ?
C83 C80 C82 121.8(5) . . ?
C79 C81 C71 122.9(4) . . ?
C79 C81 C82 119.4(5) . . ?
C71 C81 C82 117.7(5) . . ?
C80 C82 C81 118.9(5) . . ?
C80 C82 C74 121.8(5) . . ?
C81 C82 C74 119.3(5) . . ?
C80 C83 C84 119.6(5) . . ?
C80 C83 C75 121.4(5) . . ?
C84 C83 C75 119.0(5) . . ?
C79 C84 C83 119.4(5) . . ?
C79 C84 C78 122.3(4) . . ?
C83 C84 C78 118.3(5) . . ?
O4 C85 O3 124.4(4) . . ?
O4 C85 C79 119.8(4) . . ?
O3 C85 C79 115.8(4) . . ?
C85 O3 Ag1 113.0(3) . . ?
C85 O4 Ag4 136.0(3) . . ?
C85 O4 Ag2 123.1(3) . 13_775 ?
Ag4 O4 Ag2 92.16(11) . 13_775 ?

loop_
_geom_bond_atom_site_label_1
_geom_bond_atom_site_label_2
_geom_bond_distance
_geom_bond_site_symmetry_2
_geom_bond_publ_flag
Ag1 O3 2.355(3) . ?
Ag1 O2 2.358(3) 21_766 ?
Ag1 O1 2.491(3) . ?
Ag1 Ag1 2.7150(3) 17_676 ?
Ag1 Ag1 2.7151(3) 21_766 ?
Ag1 Ag2 2.8549(4) 13_775 ?
Ag1 Ag2 3.1315(4) . ?
Ag2 O4 2.422(3) 21_766 ?
Ag2 O4 2.422(3) 17_676 ?
Ag2 O4 2.422(3) 13_775 ?
Ag2 Ag2 2.7424(10) 13_775 ?
Ag3 O1 2.258(3) . ?
Ag3 O2 2.357(3) 21_766 ?
Ag3 As1 2.4414(6) . ?
Ag4 O4 2.350(3) . ?
Ag4 O4 2.350(3) 9_564 ?
Ag4 O4 2.350(3) 5_654 ?
Ag4 As2 2.4147(10) . ?
As1 C11 1.932(5) . ?
As1 C31 1.938(5) . ?
As1 C21 1.938(5) . ?
C11 C16 1.385(7) . ?
C11 C12 1.389(7) . ?
C12 C13 1.387(7) . ?
C13 C14 1.368(8) . ?
C14 C15 1.395(8) . ?
C15 C16 1.383(7) . ?
C21 C22 1.383(6) . ?
C21 C26 1.389(6) . ?
C22 C23 1.372(7) . ?
C23 C24 1.373(7) . ?
C24 C25 1.371(7) . ?
C25 C26 1.375(7) . ?
C31 C36 1.382(7) . ?
C31 C32 1.396(6) . ?
C32 C33 1.386(7) . ?
C33 C34 1.360(8) . ?
C34 C35 1.377(7) . ?
C35 C36 1.384(7) . ?
As2 C41 1.938(5) 9_564 ?
As2 C41 1.938(5) 5_654 ?
As2 C41 1.938(5) . ?
C41 C42 1.371(7) . ?
C41 C46 1.375(7) . ?
C42 C43 1.389(8) . ?
C43 C44 1.401(9) . ?
C44 C45 1.383(8) . ?
C45 C46 1.387(7) . ?
C51 C52 1.360(6) . ?
C51 C62 1.415(6) . ?
C52 C53 1.437(7) . ?
C53 C54 1.352(7) . ?
C54 C61 1.439(7) . ?
C55 C56 1.347(7) . ?
C55 C63 1.426(7) . ?
C56 C57 1.434(6) . ?
C57 C58 1.363(6) . ?
C58 C64 1.429(6) . ?
C59 C62 1.411(6) . ?
C59 C64 1.412(6) . ?
C59 C65 1.513(6) . ?
C60 C61 1.376(7) . ?
C60 C63 1.392(7) . ?
C61 C62 1.440(6) . ?
C63 C64 1.433(6) . ?
C65 O1 1.249(5) . ?
C65 O2 1.273(5) . ?
C71 C72 1.360(8) . ?
C71 C81 1.418(7) . ?
C72 C73 1.412(8) . ?
C73 C74 1.371(8) . ?
C74 C82 1.431(7) . ?
C75 C76 1.336(8) . ?
C75 C83 1.422(7) . ?
C76 C77 1.413(8) . ?
C77 C78 1.358(7) . ?
C78 C84 1.425(7) . ?
C79 C84 1.398(6) . ?
C79 C81 1.404(7) . ?
C79 C85 1.517(6) . ?
C80 C83 1.384(7) . ?
C80 C82 1.397(7) . ?
C81 C82 1.422(7) . ?
C83 C84 1.418(6) . ?
C85 O4 1.236(5) . ?
C85 O3 1.240(5) . ?

loop_
_platon_squeeze_void_nr
_platon_squeeze_void_average_x
_platon_squeeze_void_average_y
_platon_squeeze_void_average_z
_platon_squeeze_void_volume
_platon_squeeze_void_count_electrons
_platon_squeeze_void_content
1 0.500 0.000 0.000 1371 214 ' '
2 0.000 0.000 0.500 1371 214 ' '
3 1.000 0.500 0.000 1371 214 ' '
4 0.500 0.500 0.500 1371 214 ' '
